data_2239811
loop_
_publ_author_name
'Yuan, Cai-Xia'
'Lan, Shu-Fen'
'Liu, Xin-Yu'
'Zhu, Miao-Li'

_publ_section_title
;
 4-[(5-Bromo-2-hydroxybenzylidene)amino]-3-ethyl-1<i>H</i>-1,2,4-triazole-5(4<i>H</i>)-thione
;
_journal_coeditor_code FY2115
_journal_issue 8
_journal_name_full 'Acta Crystallographica Section E'
_journal_page_first o881
_journal_page_last o882
_journal_paper_doi 10.1107/S1600536814016833
_journal_volume 70
_journal_year 2014
_chemical_formula_iupac 'C11 H11 Br N4 O S'
_chemical_formula_moiety 'C11 H11 Br N4 O S'
_chemical_formula_sum 'C11 H11 Br N4 O S'
_chemical_formula_weight 327.21
_chemical_name_systematic 4-[(5-Bromo-2-hydroxybenzylidene)amino]-3-ethyl-1<i>H</i>-1,2,4-triazole-5(4<i>H</i>)-thione
_space_group_IT_number 4
_symmetry_cell_setting monoclinic
_symmetry_space_group_name_Hall 'P 2yb'
_symmetry_space_group_name_H-M 'P 1 21 1'
_atom_sites_solution_hydrogens geom
_atom_sites_solution_primary direct
_atom_sites_solution_secondary difmap
_audit_creation_method SHELXL-97
_cell_angle_alpha 90.00
_cell_angle_beta 90.330(9)
_cell_angle_gamma 90.00
_cell_formula_units_Z 4
_cell_length_a 6.323(4)
_cell_length_b 16.459(11)
_cell_length_c 12.461(8)
_cell_measurement_reflns_used 4187
_cell_measurement_temperature 298(2)
_cell_measurement_theta_max 25.29
_cell_measurement_theta_min 2.47
_cell_volume 1296.8(15)
_computing_cell_refinement 'SAINT (Bruker, 2000)'
_computing_data_collection 'SMART (Bruker, 2000)'
_computing_data_reduction 'SAINT (Bruker, 2000)'
_computing_molecular_graphics 'SHELXTL/PC (Sheldrick, 2008)'
_computing_publication_material 'SHELXTL/PC (Sheldrick, 2008)'
_computing_structure_refinement 'SHELXL97 (Sheldrick, 2008)'
_computing_structure_solution 'SHELXS97 (Sheldrick, 2008)'
_diffrn_ambient_temperature 298(2)
_diffrn_measured_fraction_theta_full 0.999
_diffrn_measured_fraction_theta_max 0.999
_diffrn_measurement_device_type 'Bruker SMART APEXII'
_diffrn_measurement_method '\w scans'
_diffrn_radiation_monochromator graphite
_diffrn_radiation_source 'fine-focus sealed tube'
_diffrn_radiation_type MoK\a
_diffrn_radiation_wavelength 0.71073
_diffrn_reflns_av_R_equivalents 0.0332
_diffrn_reflns_av_sigmaI/netI 0.0401
_diffrn_reflns_limit_h_max 7
_diffrn_reflns_limit_h_min -7
_diffrn_reflns_limit_k_max 20
_diffrn_reflns_limit_k_min -20
_diffrn_reflns_limit_l_max 15
_diffrn_reflns_limit_l_min -15
_diffrn_reflns_number 14802
_diffrn_reflns_theta_full 26.27
_diffrn_reflns_theta_max 26.27
_diffrn_reflns_theta_min 1.63
_exptl_absorpt_coefficient_mu 3.324
_exptl_absorpt_correction_T_max 0.4354
_exptl_absorpt_correction_T_min 0.3498
_exptl_absorpt_correction_type multi-scan
_exptl_absorpt_process_details '(SADABS; Sheldrick, 2000)'
_exptl_crystal_colour yellow
_exptl_crystal_density_diffrn 1.676
_exptl_crystal_density_method 'not measured'
_exptl_crystal_description block
_exptl_crystal_F_000 656
_exptl_crystal_size_max 0.40
_exptl_crystal_size_mid 0.35
_exptl_crystal_size_min 0.30
_refine_diff_density_max 0.277
_refine_diff_density_min -0.453
_refine_ls_abs_structure_details 'Flack (1983), 2514 Friedel pairs'
_refine_ls_abs_structure_Flack 0.581(7)
_refine_ls_extinction_method none
_refine_ls_goodness_of_fit_ref 1.008
_refine_ls_hydrogen_treatment constr
_refine_ls_matrix_type full
_refine_ls_number_parameters 328
_refine_ls_number_reflns 5222
_refine_ls_number_restraints 1
_refine_ls_restrained_S_all 1.008
_refine_ls_R_factor_all 0.0449
_refine_ls_R_factor_gt 0.0308
_refine_ls_shift/su_max 0.001
_refine_ls_shift/su_mean 0.000
_refine_ls_structure_factor_coef Fsqd
_refine_ls_weighting_details 'calc w=1/[\s^2^(Fo^2^)+(0.0310P)^2^+0.0000P] where P=(Fo^2^+2Fc^2^)/3'
_refine_ls_weighting_scheme calc
_refine_ls_wR_factor_gt 0.0603
_refine_ls_wR_factor_ref 0.0646
_reflns_number_gt 4285
_reflns_number_total 5222
_reflns_threshold_expression I>2sigma(I)
_cod_data_source_file fy2115sup1.cif
_cod_data_source_block I
_cod_original_sg_symbol_H-M 'P 21'
_cod_database_code 2239811
_cod_database_fobs_code 2239811

loop_
_symmetry_equiv_pos_as_xyz
'x, y, z'
'-x, y+1/2, -z'

loop_
_atom_site_type_symbol
_atom_site_label
_atom_site_fract_x
_atom_site_fract_y
_atom_site_fract_z
_atom_site_U_iso_or_equiv
_atom_site_adp_type
_atom_site_calc_flag
_atom_site_refinement_flags
_atom_site_occupancy
_atom_site_symmetry_multiplicity
Br Br1 0.19835(6) 0.61341(2) -0.42475(3) 0.05443(12) Uani d . 1 1
S S1 0.10279(14) 0.43885(6) 0.11498(7) 0.0394(2) Uani d . 1 1
O O1 0.8327(4) 0.49113(17) -0.10062(19) 0.0511(7) Uani d . 1 1
H H1A 0.8001 0.5035 -0.0391 0.077 Uiso d R 1 1
N N1 0.2852(5) 0.50342(19) 0.2940(2) 0.0425(8) Uani d . 1 1
H H1 0.1906 0.4848 0.3368 0.051 Uiso d R 1 1
N N2 0.4568(5) 0.5484(2) 0.3291(2) 0.0423(8) Uani d . 1 1
N N3 0.4567(4) 0.53213(17) 0.1540(2) 0.0313(7) Uani d . 1 1
N N4 0.5457(4) 0.53192(18) 0.0511(2) 0.0360(7) Uani d . 1 1
C C1 0.2787(5) 0.4913(2) 0.1880(3) 0.0325(8) Uani d . 1 1
C C2 0.5590(5) 0.5653(2) 0.2428(3) 0.0337(8) Uani d . 1 1
C C3 0.7562(6) 0.6128(3) 0.2360(3) 0.0438(9) Uani d . 1 1
H H3A 0.7331 0.6594 0.1898 0.053 Uiso calc R 1 1
H H3B 0.8655 0.5795 0.2039 0.053 Uiso calc R 1 1
C C4 0.8317(7) 0.6420(2) 0.3461(3) 0.0529(11) Uani d . 1 1
H H4A 0.7232 0.6744 0.3786 0.079 Uiso calc R 1 1
H H4B 0.9574 0.6741 0.3380 0.079 Uiso calc R 1 1
H H4C 0.8619 0.5960 0.3909 0.079 Uiso calc R 1 1
C C5 0.4165(6) 0.5478(2) -0.0249(3) 0.0332(8) Uani d . 1 1
H H5 0.2777 0.5616 -0.0087 0.040 Uiso calc R 1 1
C C6 0.4824(5) 0.5449(2) -0.1370(3) 0.0305(8) Uani d . 1 1
C C7 0.6786(5) 0.5157(2) -0.1695(3) 0.0343(8) Uani d . 1 1
C C8 0.7249(6) 0.5113(2) -0.2784(3) 0.0404(10) Uani d . 1 1
H H8 0.8531 0.4893 -0.3004 0.048 Uiso calc R 1 1
C C9 0.5816(6) 0.5393(2) -0.3542(3) 0.0390(9) Uani d . 1 1
H H9 0.6142 0.5370 -0.4268 0.047 Uiso calc R 1 1
C C10 0.3887(6) 0.5707(2) -0.3211(3) 0.0362(9) Uani d . 1 1
C C11 0.3376(6) 0.5723(2) -0.2137(3) 0.0342(8) Uani d . 1 1
H H11 0.2063 0.5917 -0.1923 0.041 Uiso calc R 1 1
Br Br2 0.85545(7) 0.24611(3) 0.99904(3) 0.06106(14) Uani d . 1 1
S S2 0.93822(14) 0.42617(6) 0.46355(7) 0.0375(2) Uani d . 1 1
O O2 0.2087(4) 0.36500(17) 0.6796(2) 0.0480(8) Uani d . 1 1
H H2 0.2556 0.3672 0.6184 0.072 Uiso d R 1 1
N N5 0.7520(5) 0.36383(19) 0.2834(2) 0.0390(8) Uani d . 1 1
H H5A 0.8466 0.3827 0.2409 0.047 Uiso d R 1 1
N N6 0.5811(5) 0.3204(2) 0.2478(2) 0.0401(8) Uani d . 1 1
N N7 0.5821(4) 0.33383(18) 0.4232(2) 0.0314(7) Uani d . 1 1
N N8 0.4955(4) 0.33164(19) 0.5266(2) 0.0321(7) Uani d . 1 1
C C12 0.7603(5) 0.3746(2) 0.3909(3) 0.0319(8) Uani d . 1 1
C C13 0.4769(5) 0.3032(2) 0.3348(3) 0.0315(8) Uani d . 1 1
C C14 0.2795(5) 0.2556(2) 0.3413(3) 0.0400(8) Uani d . 1 1
H H14A 0.1713 0.2884 0.3750 0.048 Uiso calc R 1 1
H H14B 0.3037 0.2083 0.3863 0.048 Uiso calc R 1 1
C C15 0.1996(6) 0.2275(2) 0.2317(3) 0.0472(10) Uani d . 1 1
H H15A 0.1887 0.2735 0.1845 0.071 Uiso calc R 1 1
H H15B 0.0630 0.2028 0.2393 0.071 Uiso calc R 1 1
H H15C 0.2967 0.1887 0.2023 0.071 Uiso calc R 1 1
C C16 0.6252(6) 0.3124(2) 0.6007(3) 0.0353(9) Uani d . 1 1
H H16 0.7633 0.2985 0.5832 0.042 Uiso calc R 1 1
C C17 0.5601(6) 0.3117(2) 0.7123(3) 0.0328(8) Uani d . 1 1
C C18 0.3609(6) 0.3392(2) 0.7470(3) 0.0361(9) Uani d . 1 1
C C19 0.3173(6) 0.3417(2) 0.8567(3) 0.0443(9) Uani d . 1 1
H H19 0.1881 0.3620 0.8797 0.053 Uiso calc R 1 1
C C20 0.4612(6) 0.3147(2) 0.9307(3) 0.0462(10) Uani d . 1 1
H H20 0.4296 0.3165 1.0034 0.055 Uiso calc R 1 1
C C21 0.6543(6) 0.2846(2) 0.8971(3) 0.0423(9) Uani d . 1 1
C C22 0.7078(6) 0.2850(2) 0.7897(3) 0.0403(9) Uani d . 1 1
H H22 0.8411 0.2675 0.7685 0.048 Uiso calc R 1 1

loop_
_atom_site_aniso_label
_atom_site_aniso_U_11
_atom_site_aniso_U_22
_atom_site_aniso_U_33
_atom_site_aniso_U_12
_atom_site_aniso_U_13
_atom_site_aniso_U_23
Br1 0.0537(2) 0.0799(3) 0.02963(19) 0.0011(2) -0.00409(16) 0.0045(2)
S1 0.0403(5) 0.0497(6) 0.0281(4) -0.0051(4) 0.0038(4) 0.0017(4)
O1 0.0457(16) 0.074(2) 0.0334(14) 0.0183(14) 0.0076(12) 0.0048(14)
N1 0.0402(18) 0.064(2) 0.0238(16) -0.0095(16) 0.0092(13) 0.0011(15)
N2 0.0442(18) 0.058(2) 0.0251(15) -0.0021(16) 0.0042(14) -0.0043(14)
N3 0.0337(16) 0.0378(18) 0.0226(15) 0.0022(14) 0.0057(12) 0.0023(13)
N4 0.0364(17) 0.047(2) 0.0252(16) 0.0010(14) 0.0102(13) 0.0031(14)
C1 0.034(2) 0.036(2) 0.0277(19) 0.0065(16) 0.0038(15) 0.0053(15)
C2 0.035(2) 0.036(2) 0.0300(19) 0.0093(16) 0.0040(15) -0.0019(15)
C3 0.047(2) 0.044(2) 0.041(2) -0.002(2) 0.0050(16) 0.003(2)
C4 0.062(3) 0.047(3) 0.049(2) -0.013(2) -0.008(2) 0.0012(19)
C5 0.0341(19) 0.033(2) 0.033(2) 0.0020(16) 0.0075(16) 0.0027(16)
C6 0.0342(19) 0.031(2) 0.0260(18) -0.0051(16) 0.0071(15) 0.0024(15)
C7 0.036(2) 0.035(2) 0.0315(19) 0.0044(16) 0.0048(16) 0.0009(15)
C8 0.043(2) 0.043(2) 0.035(2) 0.0007(18) 0.0164(19) -0.0040(17)
C9 0.048(2) 0.047(2) 0.0228(18) -0.0021(19) 0.0103(16) -0.0042(16)
C10 0.043(2) 0.040(2) 0.0249(18) -0.0066(17) 0.0016(16) 0.0001(16)
C11 0.0327(19) 0.043(2) 0.0275(19) -0.0011(16) 0.0046(15) -0.0031(16)
Br2 0.0659(3) 0.0819(3) 0.0352(2) -0.0148(2) -0.01050(19) 0.0139(2)
S2 0.0369(5) 0.0487(6) 0.0268(4) -0.0048(4) 0.0045(4) -0.0016(4)
O2 0.0395(16) 0.067(2) 0.0380(16) 0.0097(14) 0.0065(12) 0.0014(14)
N5 0.0415(19) 0.053(2) 0.0224(16) -0.0015(15) 0.0075(13) 0.0009(14)
N6 0.0423(19) 0.055(2) 0.0233(16) -0.0035(16) 0.0007(14) -0.0044(14)
N7 0.0297(16) 0.0400(18) 0.0248(15) 0.0023(14) 0.0068(12) -0.0010(13)
N8 0.0317(16) 0.0435(19) 0.0213(16) -0.0013(14) 0.0081(13) -0.0012(13)
C12 0.0308(19) 0.042(2) 0.0233(17) 0.0038(16) 0.0039(14) 0.0010(15)
C13 0.034(2) 0.037(2) 0.0237(18) 0.0016(16) -0.0003(15) -0.0048(15)
C14 0.0397(19) 0.043(2) 0.0373(19) -0.0010(18) 0.0062(15) -0.0065(17)
C15 0.054(2) 0.041(3) 0.047(2) -0.0062(19) -0.0110(19) -0.0010(19)
C16 0.042(2) 0.038(2) 0.0264(19) 0.0009(17) 0.0117(17) 0.0011(16)
C17 0.039(2) 0.034(2) 0.0251(18) -0.0053(16) 0.0059(15) 0.0012(15)
C18 0.043(2) 0.033(2) 0.032(2) -0.0094(17) 0.0074(17) -0.0015(16)
C19 0.049(2) 0.052(2) 0.032(2) -0.0018(19) 0.0139(18) -0.0057(18)
C20 0.059(3) 0.053(3) 0.0261(19) -0.015(2) 0.0159(18) -0.0049(17)
C21 0.053(2) 0.049(2) 0.0247(18) -0.0162(19) -0.0019(17) 0.0030(16)
C22 0.041(2) 0.043(2) 0.037(2) 0.0005(18) 0.0072(17) 0.0034(17)

loop_
_atom_type_symbol
_atom_type_description
_atom_type_scat_dispersion_real
_atom_type_scat_dispersion_imag
_atom_type_scat_source
C C 0.0033 0.0016 'International Tables Vol C Tables 4.2.6.8 and 6.1.1.4'
H H 0.0000 0.0000 'International Tables Vol C Tables 4.2.6.8 and 6.1.1.4'
Br Br -0.2901 2.4595 'International Tables Vol C Tables 4.2.6.8 and 6.1.1.4'
N N 0.0061 0.0033 'International Tables Vol C Tables 4.2.6.8 and 6.1.1.4'
O O 0.0106 0.0060 'International Tables Vol C Tables 4.2.6.8 and 6.1.1.4'
S S 0.1246 0.1234 'International Tables Vol C Tables 4.2.6.8 and 6.1.1.4'

loop_
_geom_angle_atom_site_label_1
_geom_angle_atom_site_label_2
_geom_angle_atom_site_label_3
_geom_angle
C7 O1 H1A 109.5
C1 N1 N2 114.3(3)
C1 N1 H1 122.8
N2 N1 H1 122.8
C2 N2 N1 104.4(3)
C1 N3 C2 108.9(3)
C1 N3 N4 127.7(3)
C2 N3 N4 122.8(3)
C5 N4 N3 114.8(3)
N1 C1 N3 102.2(3)
N1 C1 S1 129.1(3)
N3 C1 S1 128.7(3)
N2 C2 N3 110.2(3)
N2 C2 C3 126.3(3)
N3 C2 C3 123.5(3)
C2 C3 C4 112.1(3)
C2 C3 H3A 109.2
C4 C3 H3A 109.2
C2 C3 H3B 109.2
C4 C3 H3B 109.2
H3A C3 H3B 107.9
C3 C4 H4A 109.5
C3 C4 H4B 109.5
H4A C4 H4B 109.5
C3 C4 H4C 109.5
H4A C4 H4C 109.5
H4B C4 H4C 109.5
N4 C5 C6 121.3(3)
N4 C5 H5 119.4
C6 C5 H5 119.4
C7 C6 C11 119.7(3)
C7 C6 C5 123.2(3)
C11 C6 C5 117.0(3)
O1 C7 C8 116.6(3)
O1 C7 C6 123.9(3)
C8 C7 C6 119.6(3)
C9 C8 C7 120.5(3)
C9 C8 H8 119.7
C7 C8 H8 119.7
C8 C9 C10 119.6(3)
C8 C9 H9 120.2
C10 C9 H9 120.2
C11 C10 C9 120.4(3)
C11 C10 Br1 120.2(3)
C9 C10 Br1 119.4(3)
C10 C11 C6 120.1(3)
C10 C11 H11 119.9
C6 C11 H11 119.9
C18 O2 H2 109.5
C12 N5 N6 114.6(3)
C12 N5 H5A 122.7
N6 N5 H5A 122.7
C13 N6 N5 104.3(3)
C12 N7 C13 109.7(3)
C12 N7 N8 127.4(3)
C13 N7 N8 122.3(3)
C16 N8 N7 114.8(3)
N5 C12 N7 101.5(3)
N5 C12 S2 128.7(3)
N7 C12 S2 129.8(3)
N6 C13 N7 109.9(3)
N6 C13 C14 126.4(3)
N7 C13 C14 123.7(3)
C13 C14 C15 112.8(3)
C13 C14 H14A 109.0
C15 C14 H14A 109.0
C13 C14 H14B 109.0
C15 C14 H14B 109.0
H14A C14 H14B 107.8
C14 C15 H15A 109.5
C14 C15 H15B 109.5
H15A C15 H15B 109.5
C14 C15 H15C 109.5
H15A C15 H15C 109.5
H15B C15 H15C 109.5
N8 C16 C17 120.8(3)
N8 C16 H16 119.6
C17 C16 H16 119.6
C18 C17 C22 118.7(3)
C18 C17 C16 123.3(3)
C22 C17 C16 117.9(3)
O2 C18 C19 117.3(3)
O2 C18 C17 123.3(3)
C19 C18 C17 119.4(4)
C20 C19 C18 121.1(4)
C20 C19 H19 119.4
C18 C19 H19 119.4
C19 C20 C21 119.8(3)
C19 C20 H20 120.1
C21 C20 H20 120.1
C22 C21 C20 120.8(4)
C22 C21 Br2 118.8(3)
C20 C21 Br2 120.3(3)
C21 C22 C17 119.9(3)
C21 C22 H22 120.0
C17 C22 H22 120.0

loop_
_geom_bond_atom_site_label_1
_geom_bond_atom_site_label_2
_geom_bond_distance
Br1 C10 1.896(4)
S1 C1 1.673(4)
O1 C7 1.356(4)
O1 H1A 0.8200
N1 C1 1.336(4)
N1 N2 1.383(4)
N1 H1 0.8600
N2 C2 1.288(4)
N3 C1 1.380(4)
N3 C2 1.391(4)
N3 N4 1.403(4)
N4 C5 1.275(4)
C2 C3 1.474(5)
C3 C4 1.527(5)
C3 H3A 0.9700
C3 H3B 0.9700
C4 H4A 0.9600
C4 H4B 0.9600
C4 H4C 0.9600
C5 C6 1.461(5)
C5 H5 0.9300
C6 C7 1.393(5)
C6 C11 1.394(5)
C7 C8 1.392(5)
C8 C9 1.384(5)
C8 H8 0.9300
C9 C10 1.390(5)
C9 H9 0.9300
C10 C11 1.379(5)
C11 H11 0.9300
Br2 C21 1.901(4)
S2 C12 1.672(4)
O2 C18 1.343(4)
O2 H2 0.8200
N5 C12 1.352(4)
N5 N6 1.367(4)
N5 H5A 0.8600
N6 C13 1.303(4)
N7 C12 1.374(4)
N7 C13 1.379(4)
N7 N8 1.404(4)
N8 C16 1.271(4)
C13 C14 1.476(5)
C14 C15 1.525(5)
C14 H14A 0.9700
C14 H14B 0.9700
C15 H15A 0.9600
C15 H15B 0.9600
C15 H15C 0.9600
C16 C17 1.453(5)
C16 H16 0.9300
C17 C18 1.408(5)
C17 C22 1.409(5)
C18 C19 1.396(5)
C19 C20 1.366(5)
C19 H19 0.9300
C20 C21 1.384(5)
C20 H20 0.9300
C21 C22 1.382(5)
C22 H22 0.9300

loop_
_geom_hbond_atom_site_label_D
_geom_hbond_atom_site_label_H
_geom_hbond_atom_site_label_A
_geom_hbond_site_symmetry_A
_geom_hbond_distance_DH
_geom_hbond_distance_HA
_geom_hbond_distance_DA
_geom_hbond_angle_DHA
N1 H1 S2 1_455 0.86 2.45 3.309(3) 176.4
N5 H5A S1 1_655 0.86 2.44 3.302(3) 177.4
O1 H1A N4 . 0.82 2.02 2.712(4) 141.4
O2 H2 N8 . 0.82 1.99 2.695(4) 143.2

loop_
_geom_torsion_atom_site_label_1
_geom_torsion_atom_site_label_2
_geom_torsion_atom_site_label_3
_geom_torsion_atom_site_label_4
_geom_torsion
C1 N1 N2 C2 0.5(4)
C1 N3 N4 C5 51.3(5)
C2 N3 N4 C5 -139.1(4)
N2 N1 C1 N3 -0.7(4)
N2 N1 C1 S1 178.4(3)
C2 N3 C1 N1 0.6(4)
N4 N3 C1 N1 171.4(3)
C2 N3 C1 S1 -178.5(3)
N4 N3 C1 S1 -7.7(5)
N1 N2 C2 N3 -0.1(4)
N1 N2 C2 C3 179.9(3)
C1 N3 C2 N2 -0.4(4)
N4 N3 C2 N2 -171.7(3)
C1 N3 C2 C3 179.7(3)
N4 N3 C2 C3 8.3(5)
N2 C2 C3 C4 -0.3(6)
N3 C2 C3 C4 179.6(3)
N3 N4 C5 C6 -176.1(3)
N4 C5 C6 C7 7.9(6)
N4 C5 C6 C11 -172.8(3)
C11 C6 C7 O1 177.0(3)
C5 C6 C7 O1 -3.7(6)
C11 C6 C7 C8 -2.4(5)
C5 C6 C7 C8 176.9(3)
O1 C7 C8 C9 -176.4(3)
C6 C7 C8 C9 3.1(6)
C7 C8 C9 C10 -1.1(6)
C8 C9 C10 C11 -1.6(6)
C8 C9 C10 Br1 177.2(3)
C9 C10 C11 C6 2.2(6)
Br1 C10 C11 C6 -176.5(3)
C7 C6 C11 C10 -0.2(5)
C5 C6 C11 C10 -179.5(3)
C12 N5 N6 C13 0.2(4)
C12 N7 N8 C16 -51.8(5)
C13 N7 N8 C16 138.0(4)
N6 N5 C12 N7 0.7(4)
N6 N5 C12 S2 -177.9(3)
C13 N7 C12 N5 -1.3(4)
N8 N7 C12 N5 -172.5(3)
C13 N7 C12 S2 177.3(3)
N8 N7 C12 S2 6.1(5)
N5 N6 C13 N7 -1.0(4)
N5 N6 C13 C14 -179.0(3)
C12 N7 C13 N6 1.6(4)
N8 N7 C13 N6 173.3(3)
C12 N7 C13 C14 179.6(3)
N8 N7 C13 C14 -8.7(5)
N6 C13 C14 C15 -1.0(6)
N7 C13 C14 C15 -178.7(3)
N7 N8 C16 C17 176.8(3)
N8 C16 C17 C18 -6.3(6)
N8 C16 C17 C22 176.1(3)
C22 C17 C18 O2 -179.2(3)
C16 C17 C18 O2 3.3(6)
C22 C17 C18 C19 2.0(6)
C16 C17 C18 C19 -175.6(4)
O2 C18 C19 C20 178.4(4)
C17 C18 C19 C20 -2.8(6)
C18 C19 C20 C21 0.3(6)
C19 C20 C21 C22 3.0(6)
C19 C20 C21 Br2 -179.5(3)
C20 C21 C22 C17 -3.7(6)
Br2 C21 C22 C17 178.8(3)
C18 C17 C22 C21 1.2(5)
C16 C17 C22 C21 178.9(4)
